data_7023413
loop_
_publ_author_name
'Tretiakov, Mykyta'
'Shermolovich, Yuriy G.'
'Singh, Amit Pratap'
'Samuel, Prinson P.'
'Roesky, Herbert W.'
'Niep\"otter, Benedikt'
'Visscher, Arne'
'Stalke, Dietmar'

_publ_section_title
;
 Lewis-base stabilized diiodine adducts with N-heterocyclic
 chalcogenamides.
;
_journal_issue 36
_journal_name_full 'Dalton transactions (Cambridge, England : 2003)'
_journal_page_first 12940
_journal_page_last 12946
_journal_paper_doi 10.1039/c3dt51309b
_journal_volume 42
_journal_year 2013
_chemical_formula_moiety 'C23 H35 I2 N S'
_chemical_formula_sum 'C23 H35 I2 N S'
_chemical_formula_weight 611.38
_chemical_name_systematic
;
?
;
_space_group_crystal_system triclinic
_space_group_IT_number 2
_space_group_name_Hall '-P 1'
_space_group_name_H-M_alt 'P -1'
_symmetry_space_group_name_Hall '-P 1'
_symmetry_space_group_name_H-M 'P -1'
_atom_sites_solution_hydrogens geom
_audit_creation_method SHELXL-2012
_cell_angle_alpha 91.69(2)
_cell_angle_beta 100.62(2)
_cell_angle_gamma 103.70(2)
_cell_formula_units_Z 2
_cell_length_a 9.520(2)
_cell_length_b 11.141(2)
_cell_length_c 12.138(2)
_cell_measurement_reflns_used 9946
_cell_measurement_temperature 100(2)
_cell_measurement_theta_max 26.238
_cell_measurement_theta_min 2.291
_cell_volume 1225.7(4)
_computing_cell_refinement 'SAINT V7.68A'
_computing_data_collection 'APEX2 v2012.2'
_computing_data_reduction 'SAINT V7.68A'
_computing_molecular_graphics 'Mercury Version 2.4'
_computing_publication_material 'Mercury Version 2.4'
_computing_structure_refinement 'SHELXL-2012 (Sheldrick, 2012)'
_computing_structure_solution 'SHELXS-2012 (Sheldrick, 2012)'
_diffrn_ambient_temperature 100(2)
_diffrn_measured_fraction_theta_full 1.000
_diffrn_measured_fraction_theta_max 0.997
_diffrn_measurement_device_type 'Bruker Smart APEX II Quazar'
_diffrn_measurement_method 'omega scans'
_diffrn_radiation_type AgK\a
_diffrn_radiation_wavelength 0.56086
_diffrn_reflns_av_R_equivalents 0.0454
_diffrn_reflns_av_unetI/netI 0.0356
_diffrn_reflns_Laue_measured_fraction_full 1.000
_diffrn_reflns_Laue_measured_fraction_max 0.997
_diffrn_reflns_limit_h_max 14
_diffrn_reflns_limit_h_min -14
_diffrn_reflns_limit_k_max 17
_diffrn_reflns_limit_k_min -17
_diffrn_reflns_limit_l_max 18
_diffrn_reflns_limit_l_min -18
_diffrn_reflns_number 50088
_diffrn_reflns_point_group_measured_fraction_full 1.000
_diffrn_reflns_point_group_measured_fraction_max 0.997
_diffrn_reflns_theta_full 19.665
_diffrn_reflns_theta_max 25.679
_diffrn_reflns_theta_min 1.351
_diffrn_source 'INCOATEC Ag Microsource'
_exptl_absorpt_coefficient_mu 1.412
_exptl_absorpt_correction_T_max 1.0000
_exptl_absorpt_correction_T_min 0.8996
_exptl_absorpt_correction_type analytical
_exptl_absorpt_process_details SADABS-2012/1
_exptl_crystal_colour red
_exptl_crystal_density_diffrn 1.657
_exptl_crystal_density_method 'not measured'
_exptl_crystal_description block
_exptl_crystal_F_000 604
_exptl_crystal_size_max 0.118
_exptl_crystal_size_mid 0.102
_exptl_crystal_size_min 0.088
_refine_diff_density_max 1.162
_refine_diff_density_min -0.947
_refine_diff_density_rms 0.109
_refine_ls_extinction_method none
_refine_ls_goodness_of_fit_ref 1.054
_refine_ls_hydrogen_treatment constr
_refine_ls_matrix_type full
_refine_ls_number_parameters 250
_refine_ls_number_reflns 9450
_refine_ls_number_restraints 0
_refine_ls_restrained_S_all 1.054
_refine_ls_R_factor_all 0.0357
_refine_ls_R_factor_gt 0.0255
_refine_ls_shift/su_max 0.001
_refine_ls_shift/su_mean 0.000
_refine_ls_structure_factor_coef Fsqd
_refine_ls_weighting_details
;
w=1/[\s^2^(Fo^2^)+(0.0204P)^2^+0.1201P]
where P=(Fo^2^+2Fc^2^)/3
;
_refine_ls_weighting_scheme calc
_refine_ls_wR_factor_gt 0.0527
_refine_ls_wR_factor_ref 0.0552
_reflns_Friedel_coverage 0.000
_reflns_number_gt 7716
_reflns_number_total 9450
_reflns_threshold_expression 'I > 2\s(I)'
_cod_data_source_file c3dt51309b.txt
_cod_data_source_block 6
_cod_database_code 7023413
_shelx_space_group_comment
;
The symmetry employed for this shelxl refinement is uniquely defined
by the following loop, which should always be used as a source of
symmetry information in preference to the above space-group names.
They are only intended as comments.
;
_shelx_estimated_absorpt_t_min 0.851
_shelx_estimated_absorpt_t_max 0.886

loop_
_space_group_symop_operation_xyz
'x, y, z'
'-x, -y, -z'

loop_
_atom_site_label
_atom_site_type_symbol
_atom_site_fract_x
_atom_site_fract_y
_atom_site_fract_z
_atom_site_U_iso_or_equiv
_atom_site_adp_type
_atom_site_occupancy
_atom_site_site_symmetry_order
_atom_site_calc_flag
_atom_site_refinement_flags_posn
_atom_site_refinement_flags_adp
I1 I 0.29494(2) 1.17989(2) 0.19133(2) 0.01281(3) Uani 1 1 d . .
S1 S 0.17207(5) 0.97637(4) 0.30431(3) 0.01530(8) Uani 1 1 d . .
N1 N 0.07409(15) 0.73281(12) 0.28562(11) 0.0105(2) Uani 1 1 d . .
C1 C 0.13089(17) 0.83299(14) 0.23726(13) 0.0105(3) Uani 1 1 d . .
I2 I 0.39776(2) 1.39808(2) 0.08655(2) 0.02120(3) Uani 1 1 d . .
C2 C 0.15702(17) 0.79970(14) 0.12177(13) 0.0107(3) Uani 1 1 d . .
C3 C 0.0786(2) 0.65902(15) 0.10146(14) 0.0156(3) Uani 1 1 d . .
H3A H -0.0145 0.6464 0.0455 0.019 Uiso 1 1 calc R U
H3B H 0.1428 0.6129 0.0723 0.019 Uiso 1 1 calc R U
C4 C 0.04625(19) 0.61189(14) 0.21428(13) 0.0127(3) Uani 1 1 d . .
C5 C -0.1125(2) 0.53723(16) 0.20480(15) 0.0186(3) Uani 1 1 d . .
H5A H -0.1314 0.5195 0.2800 0.028 Uiso 1 1 calc R U
H5B H -0.1281 0.4592 0.1596 0.028 Uiso 1 1 calc R U
H5C H -0.1800 0.5850 0.1687 0.028 Uiso 1 1 calc R U
C6 C 0.1501(2) 0.53380(15) 0.26501(15) 0.0188(3) Uani 1 1 d . .
H6A H 0.1341 0.5145 0.3407 0.028 Uiso 1 1 calc R U
H6B H 0.2525 0.5801 0.2693 0.028 Uiso 1 1 calc R U
H6C H 0.1304 0.4566 0.2176 0.028 Uiso 1 1 calc R U
C7 C 0.08808(18) 0.87316(15) 0.03074(13) 0.0131(3) Uani 1 1 d . .
H7A H -0.0205 0.8501 0.0231 0.016 Uiso 1 1 calc R U
H7B H 0.1235 0.9628 0.0540 0.016 Uiso 1 1 calc R U
C9 C 0.2943(2) 0.87694(18) -0.07368(15) 0.0233(4) Uani 1 1 d . .
H9A H 0.3170 0.8569 -0.1475 0.028 Uiso 1 1 calc R U
H9B H 0.3370 0.9665 -0.0531 0.028 Uiso 1 1 calc R U
C11 C 0.32527(18) 0.82639(16) 0.12877(14) 0.0159(3) Uani 1 1 d . .
H11A H 0.3710 0.9138 0.1569 0.019 Uiso 1 1 calc R U
H11B H 0.3667 0.7731 0.1831 0.019 Uiso 1 1 calc R U
C10 C 0.3641(2) 0.80263(18) 0.01459(16) 0.0223(4) Uani 1 1 d . .
H10A H 0.4725 0.8261 0.0217 0.027 Uiso 1 1 calc R U
H10B H 0.3286 0.7132 -0.0097 0.027 Uiso 1 1 calc R U
C8 C 0.1275(2) 0.84796(17) -0.08307(14) 0.0188(3) Uani 1 1 d . .
H8A H 0.0838 0.7599 -0.1100 0.023 Uiso 1 1 calc R U
H8B H 0.0854 0.8996 -0.1387 0.023 Uiso 1 1 calc R U
C16 C -0.1309(2) 0.75996(15) 0.51503(14) 0.0162(3) Uani 1 1 d . .
H16 H -0.2242 0.7707 0.5242 0.019 Uiso 1 1 calc R U
C17 C -0.09858(18) 0.75763(14) 0.40726(13) 0.0126(3) Uani 1 1 d . .
C18 C -0.21118(19) 0.78197(16) 0.30935(15) 0.0166(3) Uani 1 1 d . .
H18 H -0.1729 0.7743 0.2388 0.020 Uiso 1 1 calc R U
C19 C -0.2305(2) 0.91428(17) 0.32379(18) 0.0253(4) Uani 1 1 d . .
H19A H -0.1347 0.9738 0.3308 0.038 Uiso 1 1 calc R U
H19B H -0.2702 0.9233 0.3917 0.038 Uiso 1 1 calc R U
H19C H -0.2988 0.9301 0.2581 0.038 Uiso 1 1 calc R U
C20 C -0.3609(2) 0.68713(18) 0.29675(17) 0.0233(4) Uani 1 1 d . .
H20A H -0.4073 0.7012 0.3600 0.035 Uiso 1 1 calc R U
H20B H -0.3458 0.6031 0.2960 0.035 Uiso 1 1 calc R U
H20C H -0.4250 0.6967 0.2262 0.035 Uiso 1 1 calc R U
C21 C 0.30447(18) 0.72727(15) 0.48638(15) 0.0155(3) Uani 1 1 d . .
H21 H 0.3111 0.7179 0.4054 0.019 Uiso 1 1 calc R U
C22 C 0.4104(2) 0.85037(17) 0.53819(16) 0.0221(4) Uani 1 1 d . .
H22A H 0.4069 0.8608 0.6180 0.033 Uiso 1 1 calc R U
H22B H 0.3810 0.9189 0.4991 0.033 Uiso 1 1 calc R U
H22C H 0.5110 0.8500 0.5305 0.033 Uiso 1 1 calc R U
C23 C 0.3513(2) 0.61811(17) 0.54514(16) 0.0225(4) Uani 1 1 d . .
H23A H 0.3569 0.6305 0.6263 0.034 Uiso 1 1 calc R U
H23B H 0.4481 0.6139 0.5309 0.034 Uiso 1 1 calc R U
H23C H 0.2786 0.5406 0.5156 0.034 Uiso 1 1 calc R U
C15 C -0.0289(2) 0.74691(15) 0.60872(14) 0.0174(3) Uani 1 1 d . .
H15 H -0.0534 0.7476 0.6811 0.021 Uiso 1 1 calc R U
C14 C 0.1075(2) 0.73305(15) 0.59698(14) 0.0164(3) Uani 1 1 d . .
H14 H 0.1767 0.7257 0.6621 0.020 Uiso 1 1 calc R U
C13 C 0.14696(18) 0.72956(14) 0.49183(14) 0.0128(3) Uani 1 1 d . .
C12 C 0.03964(18) 0.73880(14) 0.39700(13) 0.0102(3) Uani 1 1 d . .

loop_
_atom_site_aniso_label
_atom_site_aniso_U_11
_atom_site_aniso_U_22
_atom_site_aniso_U_33
_atom_site_aniso_U_23
_atom_site_aniso_U_13
_atom_site_aniso_U_12
I1 0.01215(5) 0.01360(5) 0.01201(5) 0.00092(4) 0.00196(4) 0.00216(4)
S1 0.0243(2) 0.00920(17) 0.01158(18) 0.00083(14) 0.00583(16) 0.00081(16)
N1 0.0128(6) 0.0098(6) 0.0094(6) 0.0015(5) 0.0025(5) 0.0034(5)
C1 0.0111(7) 0.0111(7) 0.0098(7) 0.0021(5) 0.0016(5) 0.0042(6)
I2 0.02521(7) 0.01474(6) 0.02775(7) 0.00696(5) 0.01485(5) 0.00488(5)
C2 0.0122(7) 0.0106(7) 0.0097(7) 0.0012(5) 0.0025(5) 0.0030(6)
C3 0.0233(9) 0.0113(7) 0.0116(7) -0.0005(6) 0.0042(6) 0.0029(6)
C4 0.0176(8) 0.0084(7) 0.0122(7) -0.0002(5) 0.0037(6) 0.0026(6)
C5 0.0204(9) 0.0129(7) 0.0204(9) -0.0029(6) 0.0053(7) -0.0005(7)
C6 0.0264(10) 0.0128(7) 0.0193(8) 0.0014(6) 0.0044(7) 0.0092(7)
C7 0.0141(7) 0.0148(7) 0.0100(7) 0.0016(6) 0.0003(6) 0.0041(6)
C9 0.0257(10) 0.0271(10) 0.0161(8) 0.0003(7) 0.0109(7) -0.0007(8)
C11 0.0126(8) 0.0196(8) 0.0165(8) 0.0009(6) 0.0025(6) 0.0063(6)
C10 0.0175(9) 0.0263(9) 0.0245(9) -0.0032(8) 0.0101(7) 0.0046(7)
C8 0.0253(9) 0.0202(8) 0.0091(7) 0.0011(6) 0.0027(6) 0.0025(7)
C16 0.0183(8) 0.0136(7) 0.0180(8) 0.0003(6) 0.0079(6) 0.0029(6)
C17 0.0149(8) 0.0091(7) 0.0134(7) 0.0007(6) 0.0030(6) 0.0025(6)
C18 0.0160(8) 0.0184(8) 0.0184(8) 0.0037(6) 0.0048(6) 0.0084(7)
C19 0.0278(10) 0.0208(9) 0.0333(11) 0.0086(8) 0.0100(8) 0.0138(8)
C20 0.0159(9) 0.0256(9) 0.0290(10) 0.0043(8) 0.0026(7) 0.0075(7)
C21 0.0133(8) 0.0156(7) 0.0169(8) 0.0041(6) 0.0010(6) 0.0036(6)
C22 0.0169(8) 0.0189(8) 0.0257(9) 0.0053(7) -0.0024(7) -0.0001(7)
C23 0.0224(9) 0.0194(9) 0.0262(10) 0.0076(7) 0.0008(7) 0.0084(7)
C15 0.0262(9) 0.0134(7) 0.0126(7) 0.0009(6) 0.0080(7) 0.0013(7)
C14 0.0218(9) 0.0139(7) 0.0115(7) 0.0013(6) 0.0000(6) 0.0028(7)
C13 0.0155(8) 0.0086(7) 0.0131(7) 0.0017(5) 0.0027(6) 0.0010(6)
C12 0.0134(7) 0.0084(6) 0.0086(6) 0.0013(5) 0.0036(5) 0.0011(6)

loop_
_atom_type_symbol
_atom_type_description
_atom_type_scat_dispersion_real
_atom_type_scat_dispersion_imag
_atom_type_scat_source
C C 0.0015 0.0009 'International Tables Vol C Tables 4.2.6.8 and 6.1.1.4'
H H 0.0000 0.0000 'International Tables Vol C Tables 4.2.6.8 and 6.1.1.4'
N N 0.0030 0.0019 'International Tables Vol C Tables 4.2.6.8 and 6.1.1.4'
S S 0.0826 0.0763 'International Tables Vol C Tables 4.2.6.8 and 6.1.1.4'
I I -0.8919 1.1868 'International Tables Vol C Tables 4.2.6.8 and 6.1.1.4'

loop_
_geom_angle_atom_site_label_1
_geom_angle_atom_site_label_2
_geom_angle_atom_site_label_3
_geom_angle
S1 I1 I2 173.783(10)
C1 S1 I1 118.08(6)
C1 N1 C12 122.47(13)
C1 N1 C4 114.45(13)
C12 N1 C4 123.08(13)
N1 C1 C2 111.34(13)
N1 C1 S1 121.44(12)
C2 C1 S1 127.18(12)
C1 C2 C7 112.12(13)
C1 C2 C11 107.76(13)
C7 C2 C11 110.27(13)
C1 C2 C3 102.66(13)
C7 C2 C3 110.68(13)
C11 C2 C3 113.13(14)
C4 C3 C2 108.02(13)
N1 C4 C5 110.55(13)
N1 C4 C6 110.90(13)
C5 C4 C6 108.89(14)
N1 C4 C3 101.57(12)
C5 C4 C3 112.63(14)
C6 C4 C3 112.17(14)
C8 C7 C2 111.62(14)
C10 C9 C8 111.04(15)
C10 C11 C2 112.02(14)
C9 C10 C11 110.98(15)
C9 C8 C7 110.95(14)
C15 C16 C17 121.16(16)
C16 C17 C12 117.61(15)
C16 C17 C18 118.29(15)
C12 C17 C18 124.02(14)
C17 C18 C19 110.47(15)
C17 C18 C20 111.74(14)
C19 C18 C20 110.23(15)
C13 C21 C22 109.97(14)
C13 C21 C23 112.42(15)
C22 C21 C23 110.15(14)
C14 C15 C16 120.14(16)
C15 C14 C13 121.72(16)
C14 C13 C12 117.22(15)
C14 C13 C21 118.75(15)
C12 C13 C21 123.81(15)
C17 C12 C13 122.04(15)
C17 C12 N1 118.59(14)
C13 C12 N1 119.34(14)

loop_
_geom_bond_atom_site_label_1
_geom_bond_atom_site_label_2
_geom_bond_distance
I1 S1 2.8121(7)
I1 I2 2.8282(6)
S1 C1 1.6961(16)
N1 C1 1.324(2)
N1 C12 1.452(2)
N1 C4 1.521(2)
C1 C2 1.519(2)
C2 C7 1.537(2)
C2 C11 1.544(2)
C2 C3 1.559(2)
C3 C4 1.538(2)
C4 C5 1.524(2)
C4 C6 1.526(2)
C7 C8 1.532(2)
C9 C10 1.525(3)
C9 C8 1.526(3)
C11 C10 1.530(2)
C16 C15 1.388(2)
C16 C17 1.399(2)
C17 C12 1.407(2)
C17 C18 1.524(2)
C18 C19 1.537(2)
C18 C20 1.539(3)
C21 C13 1.519(2)
C21 C22 1.534(2)
C21 C23 1.542(2)
C15 C14 1.376(3)
C14 C13 1.397(2)
C13 C12 1.415(2)
